data_2020770
loop_
_publ_author_name
'Pham, Duyen N. K.'
'Roy, Mrittika'
'Golen, James A.'
'Manke, David R.'

_publ_section_title
;
 The first-row transition-metal series of tris(ethylenediamine) diacetate
 complexes [<i>M</i>(en)~3~](OAc)~2~ (<i>M</i> is Mn, Fe, Co, Ni, Cu, and
 Zn)
;
_journal_issue 6
_journal_name_full 'Acta Crystallographica Section C'
_journal_page_first 442
_journal_page_last 446
_journal_paper_doi 10.1107/S2053229617006738
_journal_volume 73
_journal_year 2017
_chemical_formula_iupac '[Fe (C2 H8 N2)3] (C2 H3 O2)2'
_chemical_formula_moiety 'C6 H24 N6 Fe 2+, 2(C2 H3 O2 -)'
_chemical_formula_sum 'C10 H30 Fe N6 O4'
_chemical_formula_weight 354.25
_chemical_name_systematic
;
Tris(ethylenediamine-\k^2^<i>N</i>,<i>N</i>')iron(II) diacetate
;
_space_group_IT_number 2
_symmetry_cell_setting triclinic
_symmetry_space_group_name_Hall '-P 1'
_symmetry_space_group_name_H-M 'P -1'
_atom_sites_solution_hydrogens geom
_atom_sites_solution_primary direct
_atom_sites_solution_secondary difmap
_audit_creation_method SHELXL97
_cell_angle_alpha 70.423(5)
_cell_angle_beta 86.074(4)
_cell_angle_gamma 75.628(5)
_cell_formula_units_Z 2
_cell_length_a 8.3426(9)
_cell_length_b 9.1332(10)
_cell_length_c 12.8165(14)
_cell_measurement_reflns_used 8016
_cell_measurement_temperature 200(2)
_cell_measurement_theta_max 68.40
_cell_measurement_theta_min 6.54
_cell_volume 891.19(17)
_computing_cell_refinement
;
SAINT (Bruker, 2014)
;
_computing_data_collection
;
APEX2 (Bruker, 2014)
;
_computing_data_reduction
;
SAINT (Bruker, 2014)
;
_computing_molecular_graphics
;
SHELXTL (Sheldrick, 2008)
;
_computing_publication_material
;
SHELXTL (Sheldrick, 2008)
;
_computing_structure_refinement
;
SHELXL97 (Sheldrick, 2008)
;
_computing_structure_solution
;
SHELXS97 (Sheldrick, 2008)
;
_diffrn_ambient_temperature 200(2)
_diffrn_measured_fraction_theta_full 0.989
_diffrn_measured_fraction_theta_max 0.988
_diffrn_measurement_device_type 'Bruker CMOS'
_diffrn_measurement_method '\f and \w scans'
_diffrn_radiation_monochromator graphite
_diffrn_radiation_source 'fine-focus sealed tube'
_diffrn_radiation_type CuK\a
_diffrn_radiation_wavelength 1.54178
_diffrn_reflns_av_R_equivalents 0.0424
_diffrn_reflns_av_sigmaI/netI 0.0399
_diffrn_reflns_limit_h_max 9
_diffrn_reflns_limit_h_min -10
_diffrn_reflns_limit_k_max 11
_diffrn_reflns_limit_k_min -11
_diffrn_reflns_limit_l_max 15
_diffrn_reflns_limit_l_min -15
_diffrn_reflns_number 11719
_diffrn_reflns_theta_full 68.25
_diffrn_reflns_theta_max 68.40
_diffrn_reflns_theta_min 6.54
_exptl_absorpt_coefficient_mu 6.996
_exptl_absorpt_correction_T_max 0.4409
_exptl_absorpt_correction_T_min 0.3351
_exptl_absorpt_correction_type multi-scan
_exptl_absorpt_process_details
;
(SADABS; Bruker, 2014)
;
_exptl_crystal_colour yellow
_exptl_crystal_density_diffrn 1.320
_exptl_crystal_density_method 'not measured'
_exptl_crystal_description plate
_exptl_crystal_F_000 380
_exptl_crystal_size_max 0.20
_exptl_crystal_size_mid 0.17
_exptl_crystal_size_min 0.14
_refine_diff_density_max 0.323
_refine_diff_density_min -0.225
_refine_ls_extinction_coef 0.0020(8)
_refine_ls_extinction_expression Fc^*^=kFc[1+0.001xFc^2^\l^3^/sin(2\q)]^-1/4^
_refine_ls_extinction_method
;
SHELXL97 (Sheldrick, 2008)
;
_refine_ls_goodness_of_fit_ref 1.037
_refine_ls_hydrogen_treatment mixed
_refine_ls_matrix_type full
_refine_ls_number_parameters 229
_refine_ls_number_reflns 3214
_refine_ls_number_restraints 12
_refine_ls_restrained_S_all 1.035
_refine_ls_R_factor_all 0.0365
_refine_ls_R_factor_gt 0.0315
_refine_ls_shift/su_max 0.032
_refine_ls_shift/su_mean 0.000
_refine_ls_structure_factor_coef Fsqd
_refine_ls_weighting_details 'calc w=1/[\s^2^(Fo^2^)+(0.0329P)^2^+0.4027P] where P=(Fo^2^+2Fc^2^)/3'
_refine_ls_weighting_scheme calc
_refine_ls_wR_factor_gt 0.0767
_refine_ls_wR_factor_ref 0.0798
_reflns_number_gt 2950
_reflns_number_total 3214
_reflns_threshold_expression >2sigma(I)
_cod_data_source_file yp3135sup1.cif
_cod_data_source_block umd815
_cod_database_code 2020770

loop_
_symmetry_equiv_pos_as_xyz
'x, y, z'
'-x, -y, -z'

loop_
_atom_site_type_symbol
_atom_site_label
_atom_site_fract_x
_atom_site_fract_y
_atom_site_fract_z
_atom_site_U_iso_or_equiv
_atom_site_adp_type
_atom_site_calc_flag
_atom_site_refinement_flags
_atom_site_occupancy
_atom_site_symmetry_multiplicity
Fe Fe1 0.56462(4) 0.64380(4) 0.71347(2) 0.02355(13) Uani d . 1 1
O O1 0.7351(2) 0.0421(2) 0.55820(14) 0.0461(4) Uani d . 1 1
O O2 0.7073(3) 0.2747(2) 0.5798(2) 0.0712(7) Uani d . 1 1
O O3 0.0632(2) 0.6747(3) 0.85454(14) 0.0547(5) Uani d . 1 1
O O4 0.23459(19) 0.6196(2) 0.99416(13) 0.0458(4) Uani d . 1 1
N N1 0.5317(2) 0.6918(2) 0.87072(14) 0.0313(4) Uani d D 1 1
H H1NB 0.449(2) 0.657(3) 0.9074(18) 0.038 Uiso d D 1 1
H H1NA 0.618(2) 0.638(3) 0.9148(17) 0.038 Uiso d D 1 1
N N2 0.4475(2) 0.9036(2) 0.65327(14) 0.0312(4) Uani d D 1 1
H H2NB 0.371(2) 0.923(3) 0.6046(16) 0.037 Uiso d D 1 1
H H2NA 0.522(2) 0.956(3) 0.6227(19) 0.037 Uiso d D 1 1
N N3 0.6223(2) 0.6197(2) 0.54856(13) 0.0271(4) Uani d D 1 1
H H3NB 0.633(3) 0.5203(14) 0.5531(19) 0.033 Uiso d D 1 1
H H3NA 0.540(2) 0.675(2) 0.5037(16) 0.033 Uiso d D 1 1
N N4 0.8175(2) 0.6856(2) 0.69066(15) 0.0316(4) Uani d D 1 1
H H4NB 0.882(3) 0.653(3) 0.7488(14) 0.038 Uiso d D 1 1
H H4NA 0.806(3) 0.7891(13) 0.6636(19) 0.038 Uiso d D 1 1
N N5 0.6332(3) 0.3822(2) 0.79907(15) 0.0361(4) Uani d D 1 1
H H5NB 0.688(3) 0.330(3) 0.7572(19) 0.043 Uiso d D 1 1
H H5NA 0.696(3) 0.360(3) 0.8563(15) 0.043 Uiso d D 1 1
N N6 0.3246(2) 0.5854(3) 0.70608(15) 0.0377(4) Uani d D 1 1
H H6NB 0.250(2) 0.621(3) 0.7476(19) 0.045 Uiso d D 1 1
H H6NA 0.284(3) 0.632(3) 0.6388(11) 0.045 Uiso d D 1 1
C C1 0.5033(3) 0.8651(3) 0.84614(18) 0.0404(5) Uani d . 1 1
H H1B 0.6088 0.8982 0.8261 0.048 Uiso calc R 1 1
H H1A 0.4594 0.8942 0.9121 0.048 Uiso calc R 1 1
C C2 0.3798(3) 0.9493(3) 0.75037(19) 0.0404(5) Uani d . 1 1
H H2A 0.2735 0.9181 0.7713 0.049 Uiso calc R 1 1
H H2B 0.3590 1.0667 0.7322 0.049 Uiso calc R 1 1
C C3 0.7750(3) 0.6713(3) 0.50936(16) 0.0322(5) Uani d . 1 1
H H3B 0.7497 0.7893 0.4763 0.039 Uiso calc R 1 1
H H3A 0.8247 0.6249 0.4516 0.039 Uiso calc R 1 1
C C4 0.8964(3) 0.6167(3) 0.60555(18) 0.0353(5) Uani d . 1 1
H H4B 0.9260 0.4984 0.6368 0.042 Uiso calc R 1 1
H H4A 0.9989 0.6534 0.5799 0.042 Uiso calc R 1 1
C C5 0.4770(3) 0.3326(3) 0.83203(19) 0.0447(6) Uani d . 1 1
H H5B 0.4321 0.3636 0.8971 0.054 Uiso calc R 1 1
H H5A 0.4979 0.2148 0.8530 0.054 Uiso calc R 1 1
C C6 0.3530(3) 0.4113(3) 0.73725(18) 0.0422(6) Uani d . 1 1
H H6B 0.3955 0.3767 0.6731 0.051 Uiso calc R 1 1
H H6A 0.2476 0.3791 0.7599 0.051 Uiso calc R 1 1
C C7 0.9463(3) 0.0730(3) 0.6558(2) 0.0519(7) Uani d . 1 1
H H7A 0.9715 0.1579 0.6779 0.078 Uiso calc R 1 1
H H7B 1.0340 0.0388 0.6081 0.078 Uiso calc R 1 1
H H7C 0.9394 -0.0182 0.7220 0.078 Uiso calc R 1 1
C C8 0.7829(2) 0.1357(2) 0.59342(16) 0.0284(4) Uani d . 1 1
C C9 0.0950(3) 0.6731(3) 0.94795(17) 0.0348(5) Uani d . 1 1
C C10 -0.0470(4) 0.7411(5) 1.0117(3) 0.0682(9) Uani d . 1 1
H H10A -0.1199 0.6673 1.0370 0.102 Uiso calc R 1 1
H H10B -0.1097 0.8449 0.9634 0.102 Uiso calc R 1 1
H H10C -0.0031 0.7550 1.0758 0.102 Uiso calc R 1 1

loop_
_atom_site_aniso_label
_atom_site_aniso_U_11
_atom_site_aniso_U_22
_atom_site_aniso_U_33
_atom_site_aniso_U_12
_atom_site_aniso_U_13
_atom_site_aniso_U_23
Fe1 0.02226(18) 0.02674(19) 0.02107(17) -0.00375(12) -0.00380(11) -0.00786(12)
O1 0.0535(10) 0.0392(9) 0.0489(10) -0.0160(8) -0.0171(8) -0.0117(8)
O2 0.0661(13) 0.0420(11) 0.1055(17) 0.0181(10) -0.0449(12) -0.0377(11)
O3 0.0418(10) 0.0879(14) 0.0347(9) -0.0142(10) -0.0100(7) -0.0197(9)
O4 0.0317(9) 0.0655(11) 0.0340(8) -0.0041(8) -0.0104(7) -0.0118(8)
N1 0.0324(10) 0.0361(10) 0.0229(8) -0.0028(8) -0.0052(7) -0.0092(8)
N2 0.0312(10) 0.0302(9) 0.0285(9) -0.0024(8) -0.0098(7) -0.0065(7)
N3 0.0249(9) 0.0311(9) 0.0254(8) -0.0041(7) -0.0046(7) -0.0102(7)
N4 0.0260(9) 0.0363(10) 0.0323(9) -0.0047(8) -0.0090(7) -0.0111(8)
N5 0.0471(12) 0.0304(10) 0.0289(9) -0.0045(9) -0.0112(8) -0.0082(8)
N6 0.0303(10) 0.0547(12) 0.0290(9) -0.0129(9) -0.0009(8) -0.0126(9)
C1 0.0521(14) 0.0395(13) 0.0335(11) -0.0062(11) -0.0066(10) -0.0192(10)
C2 0.0433(13) 0.0341(12) 0.0410(12) 0.0043(10) -0.0055(10) -0.0171(10)
C3 0.0298(11) 0.0406(12) 0.0265(10) -0.0073(9) 0.0022(8) -0.0128(9)
C4 0.0218(10) 0.0428(13) 0.0410(12) -0.0032(9) -0.0017(9) -0.0163(10)
C5 0.0667(17) 0.0435(14) 0.0290(11) -0.0269(13) -0.0007(11) -0.0084(10)
C6 0.0490(14) 0.0564(15) 0.0331(11) -0.0288(12) 0.0017(10) -0.0186(11)
C7 0.0375(13) 0.0427(14) 0.0699(18) -0.0077(11) -0.0226(12) -0.0080(13)
C8 0.0259(10) 0.0286(11) 0.0287(10) -0.0071(9) -0.0008(8) -0.0063(8)
C9 0.0305(11) 0.0415(12) 0.0289(11) -0.0094(10) -0.0039(9) -0.0058(9)
C10 0.0424(16) 0.095(2) 0.0633(18) -0.0005(16) 0.0047(13) -0.0341(18)

loop_
_atom_type_symbol
_atom_type_description
_atom_type_scat_dispersion_real
_atom_type_scat_dispersion_imag
_atom_type_scat_source
C C 0.0181 0.0091 'International Tables Vol C Tables 4.2.6.8 and 6.1.1.4'
H H 0.0000 0.0000 'International Tables Vol C Tables 4.2.6.8 and 6.1.1.4'
N N 0.0311 0.0180 'International Tables Vol C Tables 4.2.6.8 and 6.1.1.4'
O O 0.0492 0.0322 'International Tables Vol C Tables 4.2.6.8 and 6.1.1.4'
Fe Fe -1.1336 3.1974 'International Tables Vol C Tables 4.2.6.8 and 6.1.1.4'

loop_
_geom_angle_atom_site_label_1
_geom_angle_atom_site_label_2
_geom_angle_atom_site_label_3
_geom_angle
N1 Fe1 N3 171.55(7)
N1 Fe1 N5 91.93(7)
N3 Fe1 N5 93.16(7)
N1 Fe1 N6 98.38(7)
N3 Fe1 N6 89.16(6)
N5 Fe1 N6 79.85(8)
N1 Fe1 N2 79.84(7)
N3 Fe1 N2 96.26(7)
N5 Fe1 N2 166.99(7)
N6 Fe1 N2 91.31(7)
N1 Fe1 N4 93.38(7)
N3 Fe1 N4 79.23(6)
N5 Fe1 N4 98.21(7)
N6 Fe1 N4 168.13(7)
N2 Fe1 N4 92.37(7)
C1 N1 Fe1 107.91(13)
C1 N1 H1NB 110.4(17)
Fe1 N1 H1NB 111.5(16)
C1 N1 H1NA 112.2(16)
Fe1 N1 H1NA 110.7(16)
H1NB N1 H1NA 104(2)
C2 N2 Fe1 107.38(13)
C2 N2 H2NB 111.8(17)
Fe1 N2 H2NB 109.3(17)
C2 N2 H2NA 109.4(16)
Fe1 N2 H2NA 109.5(17)
H2NB N2 H2NA 109(2)
C3 N3 Fe1 109.12(12)
C3 N3 H3NB 111.0(16)
Fe1 N3 H3NB 109.2(16)
C3 N3 H3NA 112.1(16)
Fe1 N3 H3NA 109.4(16)
H3NB N3 H3NA 106(2)
C4 N4 Fe1 106.94(12)
C4 N4 H4NB 110.9(17)
Fe1 N4 H4NB 118.2(17)
C4 N4 H4NA 107.6(17)
Fe1 N4 H4NA 106.9(17)
H4NB N4 H4NA 106(2)
C5 N5 Fe1 106.44(15)
C5 N5 H5NB 109.6(17)
Fe1 N5 H5NB 112.8(18)
C5 N5 H5NA 111.5(17)
Fe1 N5 H5NA 109.9(18)
H5NB N5 H5NA 107(3)
C6 N6 Fe1 108.31(14)
C6 N6 H6NB 110.3(18)
Fe1 N6 H6NB 113.6(17)
C6 N6 H6NA 110.4(18)
Fe1 N6 H6NA 108.9(18)
H6NB N6 H6NA 105(3)
N1 C1 C2 108.50(17)
N1 C1 H1B 110.0
C2 C1 H1B 110.0
N1 C1 H1A 110.0
C2 C1 H1A 110.0
H1B C1 H1A 108.4
N2 C2 C1 109.03(18)
N2 C2 H2A 109.9
C1 C2 H2A 109.9
N2 C2 H2B 109.9
C1 C2 H2B 109.9
H2A C2 H2B 108.3
N3 C3 C4 109.66(17)
N3 C3 H3B 109.7
C4 C3 H3B 109.7
N3 C3 H3A 109.7
C4 C3 H3A 109.7
H3B C3 H3A 108.2
N4 C4 C3 108.27(17)
N4 C4 H4B 110.0
C3 C4 H4B 110.0
N4 C4 H4A 110.0
C3 C4 H4A 110.0
H4B C4 H4A 108.4
N5 C5 C6 109.93(18)
N5 C5 H5B 109.7
C6 C5 H5B 109.7
N5 C5 H5A 109.7
C6 C5 H5A 109.7
H5B C5 H5A 108.2
N6 C6 C5 109.20(18)
N6 C6 H6B 109.8
C5 C6 H6B 109.8
N6 C6 H6A 109.8
C5 C6 H6A 109.8
H6B C6 H6A 108.3
C8 C7 H7A 109.5
C8 C7 H7B 109.5
H7A C7 H7B 109.5
C8 C7 H7C 109.5
H7A C7 H7C 109.5
H7B C7 H7C 109.5
O2 C8 O1 124.5(2)
O2 C8 C7 118.5(2)
O1 C8 C7 117.1(2)
O3 C9 O4 125.4(2)
O3 C9 C10 117.3(2)
O4 C9 C10 117.3(2)
C9 C10 H10A 109.5
C9 C10 H10B 109.5
H10A C10 H10B 109.5
C9 C10 H10C 109.5
H10A C10 H10C 109.5
H10B C10 H10C 109.5

loop_
_geom_bond_atom_site_label_1
_geom_bond_atom_site_label_2
_geom_bond_distance
Fe1 N1 2.1880(17)
Fe1 N3 2.2062(16)
Fe1 N5 2.2115(19)
Fe1 N6 2.2124(18)
Fe1 N2 2.2147(18)
Fe1 N4 2.2183(18)
O1 C8 1.244(2)
O2 C8 1.228(3)
O3 C9 1.239(3)
O4 C9 1.250(3)
N1 C1 1.466(3)
N1 H1NB 0.871(10)
N1 H1NA 0.878(10)
N2 C2 1.475(3)
N2 H2NB 0.871(10)
N2 H2NA 0.867(10)
N3 C3 1.466(3)
N3 H3NB 0.872(10)
N3 H3NA 0.865(10)
N4 C4 1.475(3)
N4 H4NB 0.870(10)
N4 H4NA 0.874(10)
N5 C5 1.474(3)
N5 H5NB 0.872(10)
N5 H5NA 0.870(10)
N6 C6 1.464(3)
N6 H6NB 0.867(10)
N6 H6NA 0.871(10)
C1 C2 1.519(3)
C1 H1B 0.9900
C1 H1A 0.9900
C2 H2A 0.9900
C2 H2B 0.9900
C3 C4 1.518(3)
C3 H3B 0.9900
C3 H3A 0.9900
C4 H4B 0.9900
C4 H4A 0.9900
C5 C6 1.510(4)
C5 H5B 0.9900
C5 H5A 0.9900
C6 H6B 0.9900
C6 H6A 0.9900
C7 C8 1.510(3)
C7 H7A 0.9800
C7 H7B 0.9800
C7 H7C 0.9800
C9 C10 1.516(4)
C10 H10A 0.9800
C10 H10B 0.9800
C10 H10C 0.9800

loop_
_geom_hbond_atom_site_label_D
_geom_hbond_atom_site_label_H
_geom_hbond_atom_site_label_A
_geom_hbond_site_symmetry_A
_geom_hbond_distance_DH
_geom_hbond_distance_HA
_geom_hbond_distance_DA
_geom_hbond_angle_DHA
N1 H1NB O4 . 0.871(10) 2.082(11) 2.942(2) 169(2)
N1 H1NA O4 2_667 0.878(10) 2.311(17) 3.050(3) 142(2)
N2 H2NB O1 2_666 0.871(10) 2.212(13) 3.033(2) 157(2)
N2 H2NA O1 1_565 0.867(10) 2.129(11) 2.986(3) 169(2)
N3 H3NB O2 . 0.872(10) 2.088(11) 2.945(3) 168(2)
N3 H3NA O2 2_666 0.865(10) 2.258(13) 3.072(3) 157(2)
N4 H4NB O3 1_655 0.870(10) 2.188(14) 2.995(2) 154(2)
N4 H4NA O1 1_565 0.874(10) 2.203(12) 3.050(3) 163(2)
N5 H5NB O2 . 0.872(10) 2.474(17) 3.249(3) 148(2)
N5 H5NA O4 2_667 0.870(10) 2.117(14) 2.933(2) 156(2)
N6 H6NB O3 . 0.867(10) 2.077(11) 2.938(3) 172(2)
N6 H6NA O2 2_666 0.871(10) 2.642(15) 3.457(3) 156(2)

loop_
_geom_torsion_atom_site_label_1
_geom_torsion_atom_site_label_2
_geom_torsion_atom_site_label_3
_geom_torsion_atom_site_label_4
_geom_torsion
N3 Fe1 N1 C1 45.7(5)
N5 Fe1 N1 C1 172.82(15)
N6 Fe1 N1 C1 -107.15(15)
N2 Fe1 N1 C1 -17.32(14)
N4 Fe1 N1 C1 74.48(15)
N1 Fe1 N2 C2 -13.39(14)
N3 Fe1 N2 C2 174.18(14)
N5 Fe1 N2 C2 38.0(3)
N6 Fe1 N2 C2 84.89(14)
N4 Fe1 N2 C2 -106.40(14)
N1 Fe1 N3 C3 19.4(5)
N5 Fe1 N3 C3 -107.63(14)
N6 Fe1 N3 C3 172.58(14)
N2 Fe1 N3 C3 81.36(14)
N4 Fe1 N3 C3 -9.87(14)
N1 Fe1 N4 C4 163.81(14)
N3 Fe1 N4 C4 -20.32(14)
N5 Fe1 N4 C4 71.36(14)
N6 Fe1 N4 C4 -8.3(4)
N2 Fe1 N4 C4 -116.24(14)
N1 Fe1 N5 C5 80.71(14)
N3 Fe1 N5 C5 -106.03(13)
N6 Fe1 N5 C5 -17.46(13)
N2 Fe1 N5 C5 30.4(3)
N4 Fe1 N5 C5 174.41(13)
N1 Fe1 N6 C6 -102.80(14)
N3 Fe1 N6 C6 81.04(14)
N5 Fe1 N6 C6 -12.32(13)
N2 Fe1 N6 C6 177.29(14)
N4 Fe1 N6 C6 69.2(4)
Fe1 N1 C1 C2 44.9(2)
Fe1 N2 C2 C1 41.5(2)
N1 C1 C2 N2 -59.4(2)
Fe1 N3 C3 C4 38.3(2)
Fe1 N4 C4 C3 46.80(19)
N3 C3 C4 N4 -58.4(2)
Fe1 N5 C5 C6 44.8(2)
Fe1 N6 C6 C5 39.9(2)
N5 C5 C6 N6 -58.7(3)

_cod_database_fobs_code 2020770
